data_4061847
_journal_name_full Organometallics
_journal_year 2003
_chemical_formula_moiety 'C24 B F20, C29 H74 Al2 N O8 Si8'
_chemical_formula_sum 'C53 H74 Al2 B F20 N O8 Si8'
_chemical_formula_weight 1522.62
_space_group_IT_number 2
_symmetry_cell_setting triclinic
_symmetry_space_group_name_Hall '-P 1'
_symmetry_space_group_name_H-M 'P -1'
_cell_angle_alpha 83.88(7)
_cell_angle_beta 81.39(11)
_cell_angle_gamma 71.80(9)
_cell_formula_units_Z 2
_cell_length_a 14.206(21)
_cell_length_b 16.071(19)
_cell_length_c 18.036(25)
_cell_measurement_temperature 243(2)
_cell_volume 3859.8(91)
_diffrn_ambient_temperature 293(2)
_exptl_crystal_density_diffrn 1.310
_refine_ls_R_factor_obs 0.0626
_refine_ls_wR_factor_obs 0.1103
_cod_depositor_comments
;
The following automatic conversions were performed:
'_symmetry_cell_setting' value 'Triclinic' changed to 'triclinic'
according to '/home/saulius/struct/CIF-dictionaries/cif_core.dic'
dictionary named 'cif_core.dic' version 2.4.1 from 2010-06-29.

Automatic conversion script
Id: cif_fix_enum 1527 2010-12-29 10:47:43Z saulius 
;
_cod_database_code 4061847

loop_
_symmetry_equiv_pos_as_xyz
'x, y, z'
'-x, -y, -z'

loop_
_atom_site_aniso_label
_atom_site_aniso_U_11
_atom_site_aniso_U_22
_atom_site_aniso_U_33
_atom_site_aniso_U_23
_atom_site_aniso_U_13
_atom_site_aniso_U_12
Si1 0.0564(12) 0.0370(8) 0.0540(10) -0.0032(7) -0.0142(9) -0.0142(8)
Al1 0.0548(12) 0.0426(9) 0.0431(9) 0.0006(7) -0.0109(9) -0.0133(8)
O1 0.054(3) 0.040(2) 0.042(2) -0.001(2) -0.013(2) -0.017(2)
N1 0.053(3) 0.053(3) 0.043(3) 0.003(2) -0.018(3) -0.018(2)
C1 0.070(5) 0.060(4) 0.065(4) -0.002(3) -0.005(4) -0.010(3)
F1 0.073(3) 0.081(2) 0.075(2) 0.002(2) -0.005(2) -0.033(2)
B1 0.055(5) 0.047(4) 0.045(4) 0.001(3) -0.003(4) -0.012(3)
Al2 0.0626(13) 0.0482(10) 0.0412(9) 0.0017(8) -0.0103(9) -0.0209(9)
Si2 0.0586(13) 0.0695(12) 0.0904(14) -0.0026(10) -0.0230(12) -0.0224(10)
O2 0.052(2) 0.039(2) 0.040(2) 0.000(2) -0.015(2) -0.014(2)
C2 0.096(6) 0.062(4) 0.077(4) 0.017(3) -0.044(4) -0.033(4)
F2 0.068(3) 0.117(3) 0.130(3) -0.039(3) 0.004(3) -0.041(3)
O3 0.041(3) 0.066(3) 0.081(3) 0.001(2) -0.016(2) -0.006(2)
Si3 0.091(2) 0.0553(11) 0.0663(12) -0.0203(9) -0.0139(12) -0.0102(10)
C3 0.085(6) 0.092(5) 0.073(5) -0.019(4) -0.001(4) -0.026(4)
F3 0.068(3) 0.141(4) 0.130(4) -0.067(3) -0.040(3) 0.000(3)
Si4 0.0707(13) 0.0496(10) 0.0700(12) 0.0139(9) -0.0092(11) -0.0187(9)
C4 0.054(4) 0.064(4) 0.061(4) -0.005(3) -0.014(4) -0.002(3)
O4 0.076(3) 0.068(3) 0.078(3) -0.038(2) 0.001(3) -0.015(2)
F4 0.101(3) 0.100(3) 0.077(3) -0.026(2) -0.051(3) 0.029(2)
Si5 0.0552(11) 0.0401(9) 0.0444(9) -0.0010(7) -0.0133(9) -0.0138(8)
O5 0.092(3) 0.054(2) 0.084(3) 0.029(2) -0.027(3) -0.035(2)
C5 0.078(5) 0.053(4) 0.060(4) 0.007(3) -0.012(4) -0.027(3)
F5 0.081(3) 0.065(2) 0.057(2) 0.004(2) -0.020(2) 0.000(2)
C6 0.060(5) 0.055(4) 0.045(4) 0.009(3) -0.015(4) -0.017(3)
Si6 0.0713(13) 0.0423(9) 0.0631(11) -0.0086(8) -0.0105(10) -0.0051(9)
O6 0.068(3) 0.039(2) 0.065(2) -0.007(2) -0.021(2) -0.004(2)
F6 0.075(3) 0.049(2) 0.077(2) -0.002(2) 0.003(2) -0.020(2)
Si7 0.117(2) 0.0656(12) 0.0459(10) -0.0009(8) -0.0241(12) -0.0267(12)
O7 0.103(4) 0.068(3) 0.042(2) -0.001(2) -0.018(2) -0.032(2)
C7 0.079(5) 0.083(5) 0.055(4) -0.006(3) -0.008(4) -0.032(4)
F7 0.096(3) 0.056(2) 0.097(3) -0.022(2) 0.002(2) -0.015(2)
Si8 0.0573(13) 0.0678(12) 0.118(2) 0.0074(11) -0.0196(13) -0.0257(10)
O8 0.045(3) 0.072(3) 0.111(3) -0.010(2) -0.004(3) -0.017(2)
C8 0.101(7) 0.098(5) 0.045(4) -0.001(4) -0.008(5) -0.028(5)
F8 0.084(3) 0.088(3) 0.070(2) -0.027(2) 0.006(2) -0.009(2)
C9 0.137(8) 0.086(5) 0.060(5) 0.000(4) -0.027(6) -0.040(6)
F9 0.067(2) 0.088(2) 0.050(2) 0.002(2) -0.003(2) -0.022(2)
C10 0.107(7) 0.108(6) 0.082(5) -0.012(5) -0.042(5) -0.045(5)
F10 0.082(3) 0.056(2) 0.052(2) 0.004(2) -0.004(2) -0.026(2)
C11 0.074(6) 0.089(5) 0.066(4) -0.009(4) -0.020(4) -0.024(4)
F11 0.084(3) 0.065(2) 0.082(3) -0.019(2) -0.019(3) 0.014(2)
C12 0.134(10) 0.346(16) 0.167(10) -0.102(11) -0.027(9) -0.113(11)
F12 0.189(5) 0.056(2) 0.092(3) -0.021(2) -0.028(3) 0.006(3)
C13 0.082(6) 0.155(8) 0.153(8) 0.039(7) 0.011(7) -0.021(6)
F13 0.262(6) 0.082(3) 0.082(3) -0.022(2) -0.010(3) -0.090(4)
C14 0.063(6) 0.080(6) 0.334(15) -0.001(7) -0.027(8) -0.001(4)
F14 0.146(4) 0.149(4) 0.083(3) -0.030(3) -0.003(3) -0.100(4)
C15 0.190(10) 0.095(6) 0.142(8) -0.019(5) -0.096(7) -0.029(6)
F15 0.067(3) 0.092(3) 0.071(2) -0.011(2) -0.009(2) -0.031(2)
C16 0.133(7) 0.089(5) 0.089(5) -0.023(4) 0.037(6) -0.031(5)
F16 0.060(2) 0.077(2) 0.075(2) -0.001(2) -0.014(2) 0.004(2)
C17 0.107(6) 0.066(4) 0.093(5) -0.020(4) 0.003(5) -0.016(4)
F17 0.128(4) 0.086(3) 0.107(3) 0.008(2) -0.069(3) 0.012(3)
C18 0.083(6) 0.076(5) 0.115(6) -0.003(4) -0.010(5) -0.013(4)
F18 0.219(6) 0.100(3) 0.056(2) 0.026(2) -0.049(3) -0.048(3)
C19 0.101(6) 0.068(4) 0.127(6) 0.016(4) -0.016(5) -0.043(4)
F19 0.142(4) 0.124(3) 0.055(2) -0.009(2) 0.020(3) -0.059(3)
C20 0.124(7) 0.094(5) 0.090(5) 0.005(4) 0.016(5) -0.045(5)
F20 0.066(3) 0.088(3) 0.066(2) -0.014(2) 0.007(2) -0.013(2)
C21 0.116(7) 0.105(6) 0.113(6) -0.019(5) 0.035(6) -0.010(5)
C22 0.115(6) 0.069(4) 0.097(5) -0.014(4) -0.027(5) -0.039(4)
C23 0.096(6) 0.065(4) 0.092(5) 0.002(4) -0.035(5) 0.002(4)
C24 0.228(18) 0.115(10) 0.069(7) 0.005(7) -0.051(10) 0.050(10)
C25 0.412(33) 0.205(17) 0.087(9) -0.010(10) -0.048(15) -0.223(22)
C26 0.124(13) 0.432(29) 0.060(8) -0.039(13) 0.021(9) -0.094(16)
C24B 0.124(13) 0.432(29) 0.060(8) -0.039(13) 0.021(9) -0.094(16)
C25B 0.412(33) 0.205(17) 0.087(9) -0.010(10) -0.048(15) -0.223(22)
C26B 0.228(18) 0.115(10) 0.069(7) 0.005(7) -0.051(10) 0.050(10)
C27 0.079(6) 0.095(5) 0.143(7) -0.008(5) -0.003(6) -0.039(5)
C28 0.082(6) 0.088(6) 0.190(9) 0.028(6) -0.037(7) -0.015(5)
C29 0.120(8) 0.138(7) 0.140(7) 0.016(6) -0.054(6) -0.080(6)
C30 0.048(4) 0.049(3) 0.052(4) -0.006(3) -0.010(3) -0.001(3)
C31 0.044(4) 0.071(4) 0.060(4) -0.019(3) -0.010(4) -0.011(3)
C32 0.052(5) 0.081(5) 0.086(5) -0.035(4) 0.006(5) -0.019(4)
C33 0.056(5) 0.089(6) 0.086(6) -0.041(5) -0.025(5) 0.001(4)
C34 0.071(6) 0.068(5) 0.062(5) -0.023(4) -0.027(5) 0.023(4)
C35 0.058(5) 0.059(4) 0.056(4) -0.014(3) -0.010(4) -0.001(3)
C36 0.050(4) 0.045(3) 0.045(3) -0.002(3) -0.010(3) -0.010(3)
C37 0.052(4) 0.050(4) 0.047(3) 0.000(3) -0.004(3) -0.012(3)
C38 0.058(4) 0.050(4) 0.067(4) -0.012(3) -0.008(4) -0.012(3)
C39 0.056(4) 0.062(4) 0.060(4) -0.012(3) 0.001(4) -0.011(3)
C40 0.048(4) 0.068(4) 0.044(4) 0.008(3) -0.008(3) -0.021(3)
C41 0.052(4) 0.046(3) 0.046(3) 0.000(3) -0.011(3) -0.013(3)
C42 0.069(5) 0.045(3) 0.041(3) 0.006(3) -0.009(3) -0.014(3)
C43 0.086(6) 0.058(4) 0.047(4) 0.002(3) -0.012(4) -0.013(4)
C44 0.144(8) 0.034(4) 0.057(4) -0.007(3) -0.008(5) -0.005(5)
C45 0.158(9) 0.066(5) 0.049(4) -0.012(4) 0.005(5) -0.059(6)
C46 0.112(7) 0.089(6) 0.047(4) -0.006(4) -0.012(4) -0.056(6)
C47 0.082(6) 0.064(4) 0.044(4) -0.005(3) -0.003(4) -0.030(4)
C48 0.058(4) 0.039(3) 0.057(4) -0.002(3) -0.007(4) -0.016(3)
C49 0.065(5) 0.058(4) 0.052(4) -0.002(3) -0.010(4) -0.014(4)
C50 0.091(6) 0.047(4) 0.071(5) 0.005(3) -0.033(5) -0.004(4)
C51 0.128(8) 0.059(4) 0.054(5) 0.006(4) -0.023(5) -0.028(5)
C52 0.096(6) 0.071(5) 0.045(4) -0.009(3) 0.008(4) -0.038(4)
C53 0.064(5) 0.053(4) 0.055(4) -0.010(3) 0.001(4) -0.014(3)

loop_
_atom_site_label
_atom_site_type_symbol
_atom_site_fract_x
_atom_site_fract_y
_atom_site_fract_z
_atom_site_U_iso_or_equiv
_atom_site_thermal_displace_type
_atom_site_occupancy
_atom_site_calc_flag
_atom_site_refinement_flags
_atom_site_disorder_group
Si1 Si 0.18632(13) -0.01532(9) 0.24573(9) 0.0483(4) Uani 1 d . .
Al1 Al 0.30626(13) 0.13254(10) 0.21650(9) 0.0469(4) Uani 1 d . .
O1 O 0.2342(3) 0.0626(2) 0.2640(2) 0.0440(9) Uani 1 d . .
N1 N 0.2240(3) 0.2278(3) 0.1519(2) 0.0481(12) Uani 1 d . .
C1 C 0.4405(4) 0.0758(4) 0.1702(3) 0.068(2) Uani 1 d . .
H1A H 0.4704(4) 0.1195(4) 0.1471(3) 0.102 Uiso 1 calc R .
H1B H 0.4377(4) 0.0387(4) 0.1327(3) 0.102 Uiso 1 calc R .
H1C H 0.4796(4) 0.0409(4) 0.2078(3) 0.102 Uiso 1 calc R .
F1 F 0.5609(3) 0.4328(2) 0.2325(2) 0.0754(10) Uani 1 d . .
B1 B 0.7045(5) 0.5436(4) 0.1738(3) 0.050(2) Uani 1 d . .
Al2 Al 0.23861(14) 0.09162(10) 0.36423(9) 0.0496(5) Uani 1 d . .
Si2 Si -0.05047(15) 0.05272(12) 0.24604(11) 0.0708(5) Uani 1 d . .
O2 O 0.2890(3) 0.1799(2) 0.3073(2) 0.0429(9) Uani 1 d . .
C2 C 0.3521(5) 0.0041(4) 0.4063(3) 0.074(2) Uani 1 d . .
H2A H 0.3295(5) -0.0412(4) 0.4353(3) 0.111 Uiso 1 calc R .
H2B H 0.3801(5) 0.0321(4) 0.4381(3) 0.111 Uiso 1 calc R .
H2C H 0.4020(5) -0.0211(4) 0.3662(3) 0.111 Uiso 1 calc R .
F2 F 0.4045(3) 0.4306(3) 0.1686(2) 0.1012(14) Uani 1 d . .
O3 O 0.0727(3) 0.0325(2) 0.2304(2) 0.0645(11) Uani 1 d . .
Si3 Si 0.2772(2) -0.13017(11) 0.10503(10) 0.0719(6) Uani 1 d . .
C3 C 0.1031(5) 0.1364(4) 0.4151(4) 0.083(2) Uani 1 d . .
H3A H 0.0831(5) 0.0888(4) 0.4423(4) 0.125 Uiso 1 calc R .
H3B H 0.0583(5) 0.1638(4) 0.3786(4) 0.125 Uiso 1 calc R .
H3C H 0.1014(5) 0.1787(4) 0.4495(4) 0.125 Uiso 1 calc R .
F3 F 0.3449(3) 0.5444(3) 0.0475(2) 0.113(2) Uani 1 d . .
Si4 Si 0.20724(15) -0.17053(10) 0.37827(10) 0.0646(5) Uani 1 d . .
C4 C 0.1232(4) 0.2717(4) 0.1977(3) 0.063(2) Uani 1 d . .
H4A H 0.1347(4) 0.2934(4) 0.2421(3) 0.094 Uiso 1 calc R .
H4B H 0.0875(4) 0.2296(4) 0.2120(3) 0.094 Uiso 1 calc R .
H4C H 0.0845(4) 0.3196(4) 0.1678(3) 0.094 Uiso 1 calc R .
O4 O 0.2532(3) -0.0603(2) 0.1724(2) 0.0744(13) Uani 1 d . .
F4 F 0.4548(3) 0.6569(2) -0.0125(2) 0.1008(14) Uani 1 d . .
Si5 Si 0.31793(13) 0.25624(9) 0.34824(8) 0.0460(4) Uani 1 d . .
O5 O 0.1919(3) -0.0804(2) 0.3201(2) 0.0747(13) Uani 1 d . .
C5 C 0.2787(5) 0.2972(3) 0.1317(3) 0.063(2) Uani 1 d . .
H5A H 0.2862(5) 0.3200(3) 0.1768(3) 0.094 Uiso 1 calc R .
H5B H 0.2409(5) 0.3441(3) 0.1005(3) 0.094 Uiso 1 calc R .
H5C H 0.3435(5) 0.2710(3) 0.1051(3) 0.094 Uiso 1 calc R .
F5 F 0.6163(3) 0.6564(2) 0.0487(2) 0.0722(10) Uani 1 d . .
C6 C 0.2122(5) 0.1919(3) 0.0811(3) 0.053(2) Uani 1 d . .
Si6 Si 0.20119(14) 0.45887(10) 0.33111(10) 0.0611(5) Uani 1 d . .
O6 O 0.2455(3) 0.3504(2) 0.3216(2) 0.0584(11) Uani 1 d . .
F6 F 0.7510(2) 0.3592(2) 0.1468(2) 0.0681(10) Uani 1 d . .
Si7 Si 0.2929(2) 0.23664(12) 0.52921(9) 0.0750(6) Uani 1 d . .
O7 O 0.2968(3) 0.2321(2) 0.4364(2) 0.0688(12) Uani 1 d . .
C7 C 0.2973(5) 0.1596(4) 0.0301(3) 0.070(2) Uani 1 d . .
H7A H 0.3591(5) 0.1613(4) 0.0398(3) 0.084 Uiso 1 calc R .
F7 F 0.8608(3) 0.2720(2) 0.0288(2) 0.0848(12) Uani 1 d . .
Si8 Si 0.55547(15) 0.21304(12) 0.31410(13) 0.0795(6) Uani 1 d . .
O8 O 0.4326(3) 0.2489(2) 0.3200(3) 0.0766(13) Uani 1 d . .
C8 C 0.2889(7) 0.1244(5) -0.0358(4) 0.082(2) Uani 1 d . .
H8A H 0.3456(7) 0.1020(5) -0.0695(4) 0.099 Uiso 1 calc R .
F8 F 0.9539(3) 0.3570(2) -0.0860(2) 0.0844(12) Uani 1 d . .
C9 C 0.1973(8) 0.1230(5) -0.0508(4) 0.091(2) Uani 1 d . .
H9A H 0.1921(8) 0.1000(5) -0.0947(4) 0.110 Uiso 1 calc R .
F9 F 0.9357(3) 0.5325(2) -0.0776(2) 0.0698(10) Uani 1 d . .
C10 C 0.1128(7) 0.1558(5) -0.0006(4) 0.093(2) Uani 1 d . .
H10A H 0.0508(7) 0.1555(5) -0.0111(4) 0.111 Uiso 1 calc R .
F10 F 0.8310(2) 0.6195(2) 0.0409(2) 0.0629(9) Uani 1 d . .
C11 C 0.1207(6) 0.1896(4) 0.0665(4) 0.075(2) Uani 1 d . .
H11A H 0.0643(6) 0.2104(4) 0.1008(4) 0.090 Uiso 1 calc R .
F11 F 0.5357(3) 0.7190(2) 0.1970(2) 0.0836(11) Uani 1 d . .
C12 C -0.0914(8) 0.0194(8) 0.1663(6) 0.199(6) Uani 1 d . .
H12A H -0.0606(8) -0.0424(8) 0.1615(6) 0.298 Uiso 1 calc R .
H12B H -0.0725(8) 0.0511(8) 0.1213(6) 0.298 Uiso 1 calc R .
H12C H -0.1626(8) 0.0319(8) 0.1740(6) 0.298 Uiso 1 calc R .
F12 F 0.5580(4) 0.8674(2) 0.2336(2) 0.120(2) Uani 1 d . .
C13 C -0.0849(6) -0.0076(6) 0.3347(5) 0.140(4) Uani 1 d . .
H13A H -0.0625(6) 0.0111(6) 0.3759(5) 0.210 Uiso 1 calc R .
H13B H -0.0538(6) -0.0695(6) 0.3306(5) 0.210 Uiso 1 calc R .
H13C H -0.1561(6) 0.0045(6) 0.3434(5) 0.210 Uiso 1 calc R .
F13 F 0.7430(4) 0.8803(3) 0.2460(2) 0.133(2) Uani 1 d . .
C14 C -0.1069(6) 0.1721(5) 0.2594(6) 0.164(5) Uani 1 d . .
H14A H -0.0834(6) 0.1869(5) 0.3019(6) 0.247 Uiso 1 calc R .
H14B H -0.1783(6) 0.1859(5) 0.2679(6) 0.247 Uiso 1 calc R .
H14C H -0.0882(6) 0.2051(5) 0.2152(6) 0.247 Uiso 1 calc R .
F14 F 0.9085(4) 0.7348(3) 0.2254(2) 0.113(2) Uani 1 d . .
C15 C 0.1759(7) -0.0928(5) 0.0428(5) 0.136(4) Uani 1 d . .
H15A H 0.1740(7) -0.0358(5) 0.0197(5) 0.205 Uiso 1 calc R .
H15B H 0.1129(7) -0.0899(5) 0.0722(5) 0.205 Uiso 1 calc R .
H15C H 0.1888(7) -0.1336(5) 0.0046(5) 0.205 Uiso 1 calc R .
F15 F 0.8885(3) 0.5820(2) 0.1909(2) 0.0748(10) Uani 1 d . .
C16 C 0.4009(6) -0.1294(4) 0.0525(4) 0.108(3) Uani 1 d . .
H16A H 0.3965(6) -0.0714(4) 0.0306(4) 0.162 Uiso 1 calc R .
H16B H 0.4189(6) -0.1697(4) 0.0134(4) 0.162 Uiso 1 calc R .
H16C H 0.4506(6) -0.1467(4) 0.0864(4) 0.162 Uiso 1 calc R .
F16 F 0.8958(3) 0.4023(2) 0.2214(2) 0.0762(10) Uani 1 d . .
C17 C 0.2795(5) -0.2408(4) 0.1492(4) 0.091(2) Uani 1 d . .
H17A H 0.3313(5) -0.2607(4) 0.1813(4) 0.137 Uiso 1 calc R .
H17B H 0.2921(5) -0.2812(4) 0.1107(4) 0.137 Uiso 1 calc R .
H17C H 0.2162(5) -0.2376(4) 0.1783(4) 0.137 Uiso 1 calc R .
F17 F 0.9247(4) 0.3367(2) 0.3607(2) 0.1124(15) Uani 1 d . .
C18 C 0.3419(5) -0.2370(4) 0.3663(4) 0.094(2) Uani 1 d . .
H18A H 0.3607(5) -0.2551(4) 0.3158(4) 0.141 Uiso 1 calc R .
H18B H 0.3520(5) -0.2879(4) 0.4008(4) 0.141 Uiso 1 calc R .
H18C H 0.3820(5) -0.2022(4) 0.3761(4) 0.141 Uiso 1 calc R .
F18 F 0.7737(4) 0.3816(3) 0.4783(2) 0.124(2) Uani 1 d . .
C19 C 0.1274(5) -0.2358(4) 0.3564(4) 0.096(2) Uani 1 d . .
H19A H 0.1486(5) -0.2551(4) 0.3063(4) 0.144 Uiso 1 calc R .
H19B H 0.0589(5) -0.1999(4) 0.3601(4) 0.144 Uiso 1 calc R .
H19C H 0.1337(5) -0.2860(4) 0.3915(4) 0.144 Uiso 1 calc R .
F19 F 0.5935(3) 0.5000(3) 0.4515(2) 0.1057(14) Uani 1 d . .
C20 C 0.1659(6) -0.1332(4) 0.4756(4) 0.104(3) Uani 1 d . .
H20A H 0.0966(6) -0.0993(4) 0.4798(4) 0.156 Uiso 1 calc R .
H20B H 0.2049(6) -0.0977(4) 0.4861(4) 0.156 Uiso 1 calc R .
H20C H 0.1748(6) -0.1833(4) 0.5109(4) 0.156 Uiso 1 calc R .
F20 F 0.5645(3) 0.5736(2) 0.3120(2) 0.0764(11) Uani 1 d . .
C21 C 0.0948(6) 0.4810(5) 0.4078(4) 0.121(3) Uani 1 d . .
H21A H 0.1180(6) 0.4534(5) 0.4544(4) 0.182 Uiso 1 calc R .
H21B H 0.0444(6) 0.4577(5) 0.3964(4) 0.182 Uiso 1 calc R .
H21C H 0.0671(6) 0.5431(5) 0.4123(4) 0.182 Uiso 1 calc R .
C22 C 0.3047(5) 0.4966(4) 0.3543(4) 0.089(2) Uani 1 d . .
H22A H 0.3256(5) 0.4681(4) 0.4012(4) 0.133 Uiso 1 calc R .
H22B H 0.2816(5) 0.5590(4) 0.3582(4) 0.133 Uiso 1 calc R .
H22C H 0.3600(5) 0.4820(4) 0.3153(4) 0.133 Uiso 1 calc R .
C23 C 0.1573(5) 0.5119(4) 0.2405(4) 0.089(2) Uani 1 d . .
H23A H 0.2125(5) 0.5002(4) 0.2012(4) 0.133 Uiso 1 calc R .
H23B H 0.1297(5) 0.5741(4) 0.2447(4) 0.133 Uiso 1 calc R .
H23C H 0.1070(5) 0.4887(4) 0.2288(4) 0.133 Uiso 1 calc R .
C24 C 0.3773(15) 0.1361(9) 0.5656(6) 0.159(7) Uani 0.712(8) d P 1
H24A H 0.3586(15) 0.0868(9) 0.5541(6) 0.238 Uiso 0.712(8) calc PR 1
H24B H 0.3736(15) 0.1371(9) 0.6191(6) 0.238 Uiso 0.712(8) calc PR 1
H24C H 0.4443(15) 0.1309(9) 0.5429(6) 0.238 Uiso 0.712(8) calc PR 1
C25 C 0.3271(22) 0.3297(13) 0.5504(7) 0.202(10) Uani 0.712(8) d P 1
H25A H 0.2820(22) 0.3827(13) 0.5309(7) 0.303 Uiso 0.712(8) calc PR 1
H25B H 0.3940(22) 0.3248(13) 0.5277(7) 0.303 Uiso 0.712(8) calc PR 1
H25C H 0.3234(22) 0.3311(13) 0.6038(7) 0.303 Uiso 0.712(8) calc PR 1
C26 C 0.1645(11) 0.2447(19) 0.5722(7) 0.204(9) Uani 0.712(8) d P 1
H26A H 0.1472(11) 0.1949(19) 0.5606(7) 0.307 Uiso 0.712(8) calc PR 1
H26B H 0.1192(11) 0.2975(19) 0.5527(7) 0.307 Uiso 0.712(8) calc PR 1
H26C H 0.1604(11) 0.2460(19) 0.6257(7) 0.307 Uiso 0.712(8) calc PR 1
C24B C 0.4203(28) 0.2339(47) 0.5376(17) 0.204(9) Uani 0.288(8) d P 2
H24D H 0.4660(28) 0.1798(47) 0.5202(17) 0.307 Uiso 0.288(8) calc PR 2
H24E H 0.4264(28) 0.2382(47) 0.5893(17) 0.307 Uiso 0.288(8) calc PR 2
H24F H 0.4354(28) 0.2824(47) 0.5078(17) 0.307 Uiso 0.288(8) calc PR 2
C25B C 0.2604(54) 0.1432(32) 0.5759(19) 0.202(10) Uani 0.288(8) d P 2
H25D H 0.3046(54) 0.0906(32) 0.5545(19) 0.303 Uiso 0.288(8) calc PR 2
H25E H 0.1929(54) 0.1483(32) 0.5696(19) 0.303 Uiso 0.288(8) calc PR 2
H25F H 0.2665(54) 0.1406(32) 0.6284(19) 0.303 Uiso 0.288(8) calc PR 2
C26B C 0.2198(41) 0.3356(24) 0.5619(17) 0.159(7) Uani 0.288(8) d P 2
H26D H 0.2417(41) 0.3820(24) 0.5342(17) 0.238 Uiso 0.288(8) calc PR 2
H26E H 0.2251(41) 0.3363(24) 0.6142(17) 0.238 Uiso 0.288(8) calc PR 2
H26F H 0.1515(41) 0.3439(24) 0.5554(17) 0.238 Uiso 0.288(8) calc PR 2
C27 C 0.6040(5) 0.2197(5) 0.2123(4) 0.104(3) Uani 1 d . .
H27A H 0.5805(5) 0.1829(5) 0.1858(4) 0.156 Uiso 1 calc R .
H27B H 0.6757(5) 0.2004(5) 0.2065(4) 0.156 Uiso 1 calc R .
H27C H 0.5809(5) 0.2793(5) 0.1923(4) 0.156 Uiso 1 calc R .
C28 C 0.5941(6) 0.0957(4) 0.3527(5) 0.123(3) Uani 1 d . .
H28A H 0.5690(6) 0.0927(4) 0.4050(5) 0.185 Uiso 1 calc R .
H28B H 0.6657(6) 0.0731(4) 0.3468(5) 0.185 Uiso 1 calc R .
H28C H 0.5675(6) 0.0614(4) 0.3259(5) 0.185 Uiso 1 calc R .
C29 C 0.5974(6) 0.2827(5) 0.3707(4) 0.120(3) Uani 1 d . .
H29A H 0.5706(6) 0.2770(5) 0.4224(4) 0.181 Uiso 1 calc R .
H29B H 0.5742(6) 0.3430(5) 0.3522(4) 0.181 Uiso 1 calc R .
H29C H 0.6690(6) 0.2640(5) 0.3664(4) 0.181 Uiso 1 calc R .
C30 C 0.5967(4) 0.5469(3) 0.1461(3) 0.052(2) Uani 1 d . .
C31 C 0.5389(5) 0.4914(4) 0.1726(4) 0.058(2) Uani 1 d . .
C32 C 0.4554(5) 0.4894(5) 0.1401(4) 0.072(2) Uani 1 d . .
C33 C 0.4267(6) 0.5450(5) 0.0785(5) 0.078(2) Uani 1 d . .
C34 C 0.4815(6) 0.6016(4) 0.0493(4) 0.074(2) Uani 1 d . .
C35 C 0.5643(5) 0.6002(4) 0.0828(3) 0.061(2) Uani 1 d . .
C36 C 0.7852(4) 0.4946(3) 0.1023(3) 0.0473(14) Uani 1 d . .
C37 C 0.7982(4) 0.4055(3) 0.0929(3) 0.051(2) Uani 1 d . .
C38 C 0.8530(5) 0.3590(4) 0.0320(3) 0.059(2) Uani 1 d . .
C39 C 0.9004(5) 0.4011(4) -0.0254(3) 0.061(2) Uani 1 d . .
C40 C 0.8903(4) 0.4886(4) -0.0208(3) 0.053(2) Uani 1 d . .
C41 C 0.8344(4) 0.5326(3) 0.0419(3) 0.0482(15) Uani 1 d . .
C42 C 0.7118(5) 0.6424(3) 0.1892(3) 0.053(2) Uani 1 d . .
C43 C 0.6306(6) 0.7181(4) 0.2020(3) 0.065(2) Uani 1 d . .
C44 C 0.6418(8) 0.7964(4) 0.2225(4) 0.083(2) Uani 1 d . .
C45 C 0.7346(8) 0.8020(5) 0.2291(4) 0.086(3) Uani 1 d . .
C46 C 0.8169(7) 0.7299(5) 0.2175(3) 0.077(2) Uani 1 d . .
C47 C 0.8035(6) 0.6526(4) 0.1993(3) 0.062(2) Uani 1 d . .
C48 C 0.7258(5) 0.4905(3) 0.2580(3) 0.051(2) Uani 1 d . .
C49 C 0.8160(5) 0.4298(4) 0.2753(3) 0.060(2) Uani 1 d . .
C50 C 0.8348(6) 0.3940(4) 0.3481(4) 0.072(2) Uani 1 d . .
C51 C 0.7591(7) 0.4172(4) 0.4069(4) 0.080(2) Uani 1 d . .
C52 C 0.6691(6) 0.4763(4) 0.3934(3) 0.069(2) Uani 1 d . .
C53 C 0.6547(5) 0.5125(4) 0.3209(3) 0.059(2) Uani 1 d . .

loop_
_geom_bond_atom_site_label_1
_geom_bond_atom_site_label_2
_geom_bond_distance
_geom_bond_site_symmetry_2
_geom_bond_publ_flag
Si1 O4 1.604(4) . ?
Si1 O5 1.606(4) . ?
Si1 O3 1.608(5) . ?
Si1 O1 1.681(4) . ?
Al1 O1 1.816(4) . ?
Al1 O2 1.830(4) . ?
Al1 C1 1.940(6) . ?
Al1 N1 1.994(5) . ?
Al1 Al2 2.777(4) . ?
O1 Al2 1.929(4) . ?
N1 C6 1.508(7) . ?
N1 C5 1.534(6) . ?
N1 C4 1.540(7) . ?
F1 C31 1.360(7) . ?
B1 C30 1.665(9) . ?
B1 C36 1.675(8) . ?
B1 C42 1.677(8) . ?
B1 C48 1.680(8) . ?
Al2 O2 1.919(4) . ?
Al2 C3 1.953(7) . ?
Al2 C2 1.969(7) . ?
Si2 O3 1.662(5) . ?
Si2 C12 1.817(9) . ?
Si2 C14 1.860(8) . ?
Si2 C13 1.862(8) . ?
O2 Si5 1.679(4) . ?
F2 C32 1.375(7) . ?
Si3 O4 1.668(4) . ?
Si3 C17 1.862(6) . ?
Si3 C15 1.868(9) . ?
Si3 C16 1.871(8) . ?
F3 C33 1.366(8) . ?
Si4 O5 1.671(4) . ?
Si4 C20 1.866(7) . ?
Si4 C18 1.869(7) . ?
Si4 C19 1.874(7) . ?
F4 C34 1.371(7) . ?
Si5 O7 1.602(4) . ?
Si5 O8 1.603(5) . ?
Si5 O6 1.612(4) . ?
F5 C35 1.379(7) . ?
C6 C11 1.376(9) . ?
C6 C7 1.397(8) . ?
Si6 O6 1.677(4) . ?
Si6 C23 1.861(7) . ?
Si6 C21 1.863(7) . ?
Si6 C22 1.869(7) . ?
F6 C37 1.383(6) . ?
Si7 O7 1.676(4) . ?
Si7 C26B 1.71(3) . ?
Si7 C25B 1.80(3) . ?
Si7 C25 1.802(12) . ?
Si7 C24 1.811(11) . ?
Si7 C24B 1.82(4) . ?
Si7 C26 1.842(13) . ?
C7 C8 1.406(8) . ?
F7 C38 1.374(6) . ?
Si8 O8 1.649(5) . ?
Si8 C27 1.866(8) . ?
Si8 C29 1.869(7) . ?
Si8 C28 1.879(7) . ?
C8 C9 1.376(10) . ?
F8 C39 1.362(6) . ?
C9 C10 1.385(10) . ?
F9 C40 1.377(6) . ?
C10 C11 1.412(9) . ?
F10 C41 1.379(6) . ?
F11 C43 1.360(8) . ?
F12 C44 1.374(8) . ?
F13 C45 1.369(7) . ?
F14 C46 1.358(9) . ?
F15 C47 1.376(7) . ?
F16 C49 1.370(7) . ?
F17 C50 1.356(8) . ?
F18 C51 1.371(7) . ?
F19 C52 1.374(7) . ?
F20 C53 1.369(7) . ?
C30 C31 1.395(8) . ?
C30 C35 1.397(8) . ?
C31 C32 1.409(9) . ?
C32 C33 1.377(10) . ?
C33 C34 1.389(10) . ?
C34 C35 1.395(9) . ?
C36 C41 1.395(7) . ?
C36 C37 1.410(7) . ?
C37 C38 1.387(7) . ?
C38 C39 1.382(8) . ?
C39 C40 1.377(7) . ?
C40 C41 1.400(7) . ?
C42 C43 1.403(8) . ?
C42 C47 1.403(9) . ?
C43 C44 1.410(9) . ?
C44 C45 1.373(11) . ?
C45 C46 1.373(11) . ?
C46 C47 1.394(9) . ?
C48 C53 1.397(7) . ?
C48 C49 1.402(8) . ?
C49 C50 1.405(8) . ?
C50 C51 1.383(9) . ?
C51 C52 1.371(10) . ?
C52 C53 1.391(9) . ?
